data_4302489
loop_
_publ_author_name
'Robila Belghiche'
'Ouahiba Bechiri'
'Mostefa Abbessi'
'St\'ephane Golhen'
'Yann Le Gal'
'Lahc\`ene Ouahab'

_publ_contact_author_address
;Organom\'etalliques et Mat\'eriaux Mol\'eculaires
UMR 6226 CNRS-Universit\'e de Rennes 1
Sciences Chimiques de Rennes
Avenue G\'en\'eral Leclerc
35042 Rennes Cedex
France
;
_publ_contact_author_email lahcene.ouahab@univ-rennes1.fr
_publ_contact_author_fax +33(0)223236840
_publ_contact_author_name 'Lahc\`ene Ouahab'
_publ_contact_author_phone +33(0)223235659
_publ_section_title
;
2D and 3D Polymeric Wells-Dawson Polyoxometelates: Synthesis, Crystal
Structures, and Cyclic Voltammetry of [(M(H2O)4)x][H6-2xP2W18-nMonO62]
(M = CuII, CoII, NiII)
;
_journal_name_full 'Inorganic Chemistry'
_journal_page_first 6026
_journal_page_last 6033
_journal_paper_doi 10.1021/ic9003406
_journal_volume 48
_journal_year 2009
_chemical_formula_moiety '[Cu(H2O)4]2.5[HP2W18O62],11.33H2O'
_chemical_formula_sum 'Cu2.5 H43.67 O83.33 P2 W18'
_chemical_formula_weight 4907.44
_chemical_name_systematic
;
 ?
;
_space_group_IT_number 166
_symmetry_cell_setting trigonal
_symmetry_space_group_name_Hall '-R 3 2"'
_symmetry_space_group_name_H-M 'R -3 m :H'
_atom_sites_solution_hydrogens none
_atom_sites_solution_primary direct
_atom_sites_solution_secondary difmap
_audit_creation_method SHELXL-97
_cell_angle_alpha 90.00
_cell_angle_beta 90.00
_cell_angle_gamma 120.00
_cell_formula_units_Z 6
_cell_length_a 15.2890(9)
_cell_length_b 15.2890(9)
_cell_length_c 55.9800(10)
_cell_measurement_reflns_used 56784
_cell_measurement_temperature 293(2)
_cell_measurement_theta_max 34.972
_cell_measurement_theta_min 2.910
_cell_volume 11332.4(10)
_computing_cell_refinement 'HKL Scalepack (Otwinowski & Minor 1997)'
_computing_data_collection 'Collect (Bruker AXS BV, 1997-2004)'
_computing_data_reduction 'HKL Denzo and Scalepack (Otwinowski & Minor 1997)'
_computing_structure_refinement 'SHELXL-97 (Sheldrick, 1997)'
_computing_structure_solution 'SIR97 (Altomare al, 1999)'
_diffrn_ambient_temperature 293(2)
_diffrn_detector_area_resol_mean 9
_diffrn_measured_fraction_theta_full 0.997
_diffrn_measured_fraction_theta_max 0.997
_diffrn_measurement_device '95mm CCD camera on \k-goniostat'
_diffrn_measurement_device_type KappaCCD
_diffrn_measurement_method CCD
_diffrn_radiation_monochromator 'horizonally mounted graphite crystal'
_diffrn_radiation_source 'fine-focus sealed tube'
_diffrn_radiation_type MoK\a
_diffrn_radiation_wavelength 0.71073
_diffrn_reflns_av_R_equivalents 0.0704
_diffrn_reflns_av_sigmaI/netI 0.0398
_diffrn_reflns_limit_h_max 24
_diffrn_reflns_limit_h_min -22
_diffrn_reflns_limit_k_max 21
_diffrn_reflns_limit_k_min -24
_diffrn_reflns_limit_l_max 90
_diffrn_reflns_limit_l_min -90
_diffrn_reflns_number 66668
_diffrn_reflns_theta_full 35.00
_diffrn_reflns_theta_max 35.00
_diffrn_reflns_theta_min 3.58
_exptl_absorpt_coefficient_mu 28.130
_exptl_crystal_density_diffrn 4.314
_exptl_crystal_density_method 'not measured'
_exptl_crystal_F_000 12869
_refine_diff_density_max 3.262
_refine_diff_density_min -4.210
_refine_diff_density_rms 0.455
_refine_ls_extinction_method none
_refine_ls_goodness_of_fit_ref 1.153
_refine_ls_hydrogen_treatment constr
_refine_ls_matrix_type full
_refine_ls_number_parameters 203
_refine_ls_number_reflns 6056
_refine_ls_number_restraints 0
_refine_ls_restrained_S_all 1.153
_refine_ls_R_factor_all 0.0653
_refine_ls_R_factor_gt 0.0316
_refine_ls_shift/su_max 0.003
_refine_ls_shift/su_mean 0.000
_refine_ls_structure_factor_coef Fsqd
_refine_ls_weighting_details 'calc w=1/[\s^2^(Fo^2^)+(0.0199P)^2^+266.2549P] where P=(Fo^2^+2Fc^2^)/3'
_refine_ls_weighting_scheme calc
_refine_ls_wR_factor_gt 0.0597
_refine_ls_wR_factor_ref 0.0699
_reflns_number_gt 4307
_reflns_number_total 6056
_reflns_threshold_expression >2sigma(I)
_cod_data_source_file ic9003406_si_001_2.cif
_cod_data_source_block 4
_cod_depositor_comments
;
The following automatic conversions were performed:
'_symmetry_cell_setting' value 'Trigonal' changed to 'trigonal' according
to '/home/saulius/struct/CIF-dictionaries/cif_core.dic' dictionary named
'cif_core.dic' version 2.4.1 from 2010-06-29.

Automatic conversion script
Id: cif_fix_enum 1527 2010-12-29 10:47:43Z saulius 
;
_cod_original_sg_symbol_H-M 'R -3 m'
_cod_original_formula_sum 'H43.67 Cu2.50 O83.33 P2 W18'
_cod_database_code 4302489

loop_
_symmetry_equiv_pos_as_xyz
'x, y, z'
'-y, x-y, z'
'y, x, -z'
'-x+y, -x, z'
'-x, -x+y, -z'
'x-y, -y, -z'
'x+2/3, y+1/3, z+1/3'
'-y+2/3, x-y+1/3, z+1/3'
'y+2/3, x+1/3, -z+1/3'
'-x+y+2/3, -x+1/3, z+1/3'
'-x+2/3, -x+y+1/3, -z+1/3'
'x-y+2/3, -y+1/3, -z+1/3'
'x+1/3, y+2/3, z+2/3'
'-y+1/3, x-y+2/3, z+2/3'
'y+1/3, x+2/3, -z+2/3'
'-x+y+1/3, -x+2/3, z+2/3'
'-x+1/3, -x+y+2/3, -z+2/3'
'x-y+1/3, -y+2/3, -z+2/3'
'-x, -y, -z'
'y, -x+y, -z'
'-y, -x, z'
'x-y, x, -z'
'x, x-y, z'
'-x+y, y, z'
'-x+2/3, -y+1/3, -z+1/3'
'y+2/3, -x+y+1/3, -z+1/3'
'-y+2/3, -x+1/3, z+1/3'
'x-y+2/3, x+1/3, -z+1/3'
'x+2/3, x-y+1/3, z+1/3'
'-x+y+2/3, y+1/3, z+1/3'
'-x+1/3, -y+2/3, -z+2/3'
'y+1/3, -x+y+2/3, -z+2/3'
'-y+1/3, -x+2/3, z+2/3'
'x-y+1/3, x+2/3, -z+2/3'
'x+1/3, x-y+2/3, z+2/3'
'-x+y+1/3, y+2/3, z+2/3'

loop_
_atom_site_label
_atom_site_type_symbol
_atom_site_fract_x
_atom_site_fract_y
_atom_site_fract_z
_atom_site_U_iso_or_equiv
_atom_site_adp_type
_atom_site_occupancy
_atom_site_symmetry_multiplicity
_atom_site_calc_flag
_atom_site_refinement_flags
_atom_site_disorder_assembly
_atom_site_disorder_group
Cu Cu 0.16213(6) 0.83787(6) 0.10674(2) 0.0266(5) Uani 0.834(5) 2 d SP . .
O1 O 0.4274(5) 1.2137(2) -0.03896(10) 0.0203(13) Uani 1 2 d S . .
O2 O 0.3185(3) 1.0028(3) 0.03184(8) 0.0225(9) Uani 1 1 d . . .
O3 O 0.3195(3) 0.9976(4) 0.11026(8) 0.0227(9) Uani 1 1 d . . .
O4 O 0.4264(5) 1.2132(2) 0.18110(10) 0.0232(14) Uani 1 2 d S . .
O5 O 0.6087(2) 1.2173(4) -0.03022(10) 0.0145(11) Uani 1 2 d S . .
O6 O 0.4713(3) 1.1507(3) 0.00526(7) 0.0168(8) Uani 1 1 d . . .
O7 O 0.5161(2) 1.0321(4) 0.03318(10) 0.0152(11) Uani 1 2 d S . .
O8 O 0.4156(4) 1.2078(2) 0.04374(10) 0.0159(11) Uani 1 2 d S . .
O9 O 0.4423(3) 1.0815(3) 0.07127(7) 0.0160(8) Uani 1 1 d . . .
O10 O 0.5162(2) 1.0323(4) 0.10968(10) 0.0157(11) Uani 1 2 d S . .
O11 O 0.4130(4) 1.2065(2) 0.09912(10) 0.0157(11) Uani 1 2 d S . .
O12 O 0.4693(3) 1.1497(3) 0.13721(7) 0.0161(8) Uani 1 1 d . . .
O13 O 0.6085(2) 1.3915(2) 0.17234(10) 0.0163(11) Uani 1 2 d S . .
O14 O 0.6667 1.3333 0.00694(16) 0.0119(18) Uani 1 6 d S . .
O15 O 0.6112(2) 1.2224(4) 0.04354(9) 0.0124(10) Uani 1 2 d S . .
O16 O 0.6112(2) 1.2224(4) 0.09874(10) 0.0135(10) Uani 1 2 d S . .
O17 O 0.6667 1.3333 0.13521(16) 0.0121(18) Uani 1 6 d S . .
O18 O 0.1399(4) 0.8601(4) 0.07315(14) 0.038(2) Uani 0.834(5) 2 d SP . .
O19 O 0.0896(4) 0.9104(4) 0.11472(14) 0.033(2) Uani 0.834(5) 2 d SP . .
O20 O 0.1819(5) 0.8181(5) 0.14080(16) 0.049(3) Uani 0.834(5) 2 d SP . .
O21 O 0.2335(4) 0.7665(4) 0.09696(18) 0.038(2) Uani 0.834(5) 2 d SP . .
P1 P 0.6667 1.3333 0.03549(5) 0.0073(5) Uani 1 6 d S . .
P2 P 0.6667 1.3333 0.10680(6) 0.0092(6) Uani 1 6 d S . .
W1 W 0.51833(2) 1.259165(12) -0.017140(5) 0.01412(7) Uani 1 2 d S . .
W2 W 0.438785(17) 1.098397(17) 0.037091(4) 0.01366(5) Uani 1 1 d . . .
W3 W 0.438083(17) 1.097788(17) 0.104529(4) 0.01334(5) Uani 1 1 d . . .
W4 W 0.51724(2) 1.258621(12) 0.159294(5) 0.01394(7) Uani 1 2 d S . .
O1W O 0.2271(11) 1.1135(6) -0.0092(3) 0.070(7) Uani 0.72(3) 2 d SP . .
O2W O 0.4285(3) 0.8571(7) 0.07678(15) 0.051(2) Uani 1 2 d S . .
O3W O 0.0284(6) 0.3618(6) 0.1667 0.047(2) Uani 1 2 d S . .
O4W O 0.1811(18) 1.0906(9) 0.0767(10) 0.42(3) Uani 1 2 d S . .

loop_
_atom_site_aniso_label
_atom_site_aniso_U_11
_atom_site_aniso_U_22
_atom_site_aniso_U_33
_atom_site_aniso_U_23
_atom_site_aniso_U_13
_atom_site_aniso_U_12
Cu 0.0295(6) 0.0295(6) 0.0176(7) -0.0039(3) 0.0039(3) 0.0123(7)
O1 0.019(3) 0.026(2) 0.014(2) -0.0044(11) -0.009(2) 0.0094(15)
O2 0.020(2) 0.015(2) 0.023(2) -0.0024(17) -0.0034(18) 0.0012(17)
O3 0.017(2) 0.022(2) 0.022(2) 0.0014(18) 0.0002(17) 0.0037(18)
O4 0.021(3) 0.031(3) 0.014(3) 0.0025(12) 0.005(2) 0.0104(16)
O5 0.017(2) 0.015(3) 0.011(2) -0.001(2) -0.0006(10) 0.0075(13)
O6 0.019(2) 0.018(2) 0.0133(17) 0.0014(16) -0.0018(16) 0.0092(17)
O7 0.017(2) 0.012(3) 0.015(2) -0.001(2) -0.0004(11) 0.0062(13)
O8 0.014(3) 0.016(2) 0.017(3) 0.0001(11) 0.000(2) 0.0072(14)
O9 0.018(2) 0.017(2) 0.0136(16) -0.0016(16) -0.0006(16) 0.0101(17)
O10 0.016(2) 0.014(3) 0.017(2) 0.001(2) 0.0006(11) 0.0071(14)
O11 0.015(3) 0.017(2) 0.014(2) 0.0012(11) 0.002(2) 0.0074(14)
O12 0.0166(19) 0.017(2) 0.0130(17) 0.0023(15) 0.0017(15) 0.0077(17)
O13 0.019(2) 0.019(2) 0.012(2) -0.0017(11) 0.0017(11) 0.011(2)
O14 0.015(3) 0.015(3) 0.007(4) 0.000 0.000 0.0073(14)
O15 0.0154(19) 0.013(3) 0.008(2) 0.002(2) 0.0010(10) 0.0067(13)
O16 0.015(2) 0.010(2) 0.013(2) 0.002(2) 0.0012(10) 0.0051(12)
O17 0.014(3) 0.014(3) 0.008(4) 0.000 0.000 0.0071(13)
O18 0.059(5) 0.059(5) 0.017(4) -0.0042(18) 0.0042(18) 0.045(6)
O19 0.038(4) 0.038(4) 0.020(4) -0.0073(19) 0.0073(19) 0.018(4)
O20 0.044(4) 0.044(4) 0.024(4) 0.006(3) -0.006(3) -0.004(5)
O21 0.038(4) 0.038(4) 0.044(5) -0.007(2) 0.007(2) 0.023(5)
P1 0.0078(8) 0.0078(8) 0.0064(12) 0.000 0.000 0.0039(4)
P2 0.0095(9) 0.0095(9) 0.0085(13) 0.000 0.000 0.0048(4)
W1 0.01401(14) 0.01831(11) 0.00860(11) -0.00102(5) -0.00204(11) 0.00701(7)
W2 0.01303(10) 0.01148(10) 0.01366(9) -0.00055(8) -0.00172(8) 0.00403(8)
W3 0.01235(10) 0.01163(10) 0.01312(9) 0.00068(8) 0.00119(8) 0.00380(8)
W4 0.01388(14) 0.01780(11) 0.00882(11) 0.00079(5) 0.00157(11) 0.00694(7)
O1W 0.045(9) 0.055(8) 0.106(14) 0.012(4) 0.024(8) 0.022(5)
O2W 0.066(5) 0.039(5) 0.039(5) -0.021(4) -0.011(2) 0.020(2)
O3W 0.056(4) 0.056(4) 0.029(4) 0.000(2) 0.000(2) 0.028(5)
O4W 0.075(15) 0.104(14) 1.06(11) 0.023(16) 0.05(3) 0.038(8)

loop_
_atom_type_symbol
_atom_type_description
_atom_type_scat_dispersion_real
_atom_type_scat_dispersion_imag
_atom_type_scat_source
Cu Cu 0.3201 1.2651 'International Tables Vol C Tables 4.2.6.8 and 6.1.1.4'
O O 0.0106 0.0060 'International Tables Vol C Tables 4.2.6.8 and 6.1.1.4'
P P 0.1023 0.0942 'International Tables Vol C Tables 4.2.6.8 and 6.1.1.4'
W W -0.8490 6.8722 'International Tables Vol C Tables 4.2.6.8 and 6.1.1.4'
H H 0.0000 0.0000 'International Tables Vol C Tables 4.2.6.8 and 6.1.1.4'

loop_
_geom_angle_atom_site_label_1
_geom_angle_atom_site_label_2
_geom_angle_atom_site_label_3
_geom_angle
_geom_angle_site_symmetry_1
_geom_angle_site_symmetry_3
_geom_angle_publ_flag
O21 Cu O18 91.2(4) . . ?
O21 Cu O19 176.9(4) . . ?
O18 Cu O19 85.7(4) . . ?
O21 Cu O20 90.8(5) . . ?
O18 Cu O20 178.0(5) . . ?
O19 Cu O20 92.3(5) . . ?
O21 Cu O3 92.02(12) . 21_665 ?
O18 Cu O3 94.21(11) . 21_665 ?
O19 Cu O3 88.21(12) . 21_665 ?
O20 Cu O3 85.72(11) . 21_665 ?
O21 Cu O3 92.02(12) . . ?
O18 Cu O3 94.21(11) . . ?
O19 Cu O3 88.21(12) . . ?
O20 Cu O3 85.72(11) . . ?
O3 Cu O3 170.6(2) 21_665 . ?
W3 O3 Cu 162.2(3) . . ?
W1 O5 W1 123.3(3) 2_775 . ?
W1 O6 W2 151.7(2) . . ?
W2 O7 W2 123.6(3) 24 . ?
W2 O8 W2 150.8(3) 23_575 . ?
W3 O9 W2 162.6(2) . . ?
W3 O10 W3 123.3(3) 24 . ?
W3 O11 W3 152.7(3) . 23_575 ?
W4 O12 W3 150.7(2) . . ?
W4 O13 W4 123.8(3) . 21_775 ?
P1 O14 W1 124.46(17) . 2_775 ?
P1 O14 W1 124.46(17) . . ?
W1 O14 W1 91.1(2) 2_775 . ?
P1 O14 W1 124.46(17) . 21_775 ?
W1 O14 W1 91.1(2) 2_775 21_775 ?
W1 O14 W1 91.1(2) . 21_775 ?
P1 O15 W2 127.90(16) . . ?
P1 O15 W2 127.90(16) . 24 ?
W2 O15 W2 90.24(19) . 24 ?
P2 O16 W3 128.38(17) . . ?
P2 O16 W3 128.38(17) . 24 ?
W3 O16 W3 90.43(19) . 24 ?
P2 O17 W4 124.27(18) . 2_775 ?
P2 O17 W4 124.27(18) . 21_775 ?
W4 O17 W4 91.4(2) 2_775 21_775 ?
P2 O17 W4 124.27(18) . . ?
W4 O17 W4 91.4(2) 2_775 . ?
W4 O17 W4 91.4(2) 21_775 . ?
O15 P1 O15 111.8(2) 2_775 . ?
O15 P1 O15 111.8(2) 2_775 4_575 ?
O15 P1 O15 111.8(2) . 4_575 ?
O15 P1 O14 107.1(2) 2_775 . ?
O15 P1 O14 107.1(2) . . ?
O15 P1 O14 107.1(2) 4_575 . ?
O16 P2 O16 111.7(2) . 2_775 ?
O16 P2 O16 111.7(2) . 4_575 ?
O16 P2 O16 111.7(2) 2_775 4_575 ?
O16 P2 O17 107.1(2) . . ?
O16 P2 O17 107.1(2) 2_775 . ?
O16 P2 O17 107.1(2) 4_575 . ?
O1 W1 O6 103.8(2) . 23_575 ?
O1 W1 O6 103.8(2) . . ?
O6 W1 O6 85.7(3) 23_575 . ?
O1 W1 O5 99.5(2) . 4_575 ?
O6 W1 O5 89.0(2) 23_575 4_575 ?
O6 W1 O5 156.72(19) . 4_575 ?
O1 W1 O5 99.5(2) . . ?
O6 W1 O5 156.72(19) 23_575 . ?
O6 W1 O5 89.0(2) . . ?
O5 W1 O5 87.0(3) 4_575 . ?
O1 W1 O14 169.1(3) . . ?
O6 W1 O14 84.11(18) 23_575 . ?
O6 W1 O14 84.11(18) . . ?
O5 W1 O14 72.79(18) 4_575 . ?
O5 W1 O14 72.79(18) . . ?
O2 W2 O8 101.0(2) . . ?
O2 W2 O6 98.1(2) . . ?
O8 W2 O6 86.5(2) . . ?
O2 W2 O7 102.3(2) . . ?
O8 W2 O7 156.7(2) . . ?
O6 W2 O7 90.8(2) . . ?
O2 W2 O9 98.4(2) . . ?
O8 W2 O9 87.4(2) . . ?
O6 W2 O9 163.23(18) . . ?
O7 W2 O9 88.7(2) . . ?
O2 W2 O15 175.32(19) . . ?
O8 W2 O15 83.7(2) . . ?
O6 W2 O15 81.72(18) . . ?
O7 W2 O15 73.05(18) . . ?
O9 W2 O15 82.10(17) . . ?
O3 W3 O9 99.1(2) . . ?
O3 W3 O11 102.9(2) . . ?
O9 W3 O11 89.6(2) . . ?
O3 W3 O10 99.3(2) . . ?
O9 W3 O10 90.5(2) . . ?
O11 W3 O10 157.5(2) . . ?
O3 W3 O12 96.97(19) . . ?
O9 W3 O12 163.84(18) . . ?
O11 W3 O12 84.8(2) . . ?
O10 W3 O12 89.0(2) . . ?
O3 W3 O16 172.08(19) . . ?
O9 W3 O16 82.73(18) . . ?
O11 W3 O16 84.8(2) . . ?
O10 W3 O16 72.96(18) . . ?
O12 W3 O16 81.66(18) . . ?
O4 W4 O12 103.2(2) . . ?
O4 W4 O12 103.2(2) . 23_575 ?
O12 W4 O12 86.1(2) . 23_575 ?
O4 W4 O13 99.7(2) . . ?
O12 W4 O13 157.04(19) . . ?
O12 W4 O13 89.0(2) 23_575 . ?
O4 W4 O13 99.7(2) . 2_775 ?
O12 W4 O13 89.0(2) . 2_775 ?
O12 W4 O13 157.04(19) 23_575 2_775 ?
O13 W4 O13 86.7(4) . 2_775 ?
O4 W4 O17 168.8(3) . . ?
O12 W4 O17 84.82(18) . . ?
O12 W4 O17 84.82(18) 23_575 . ?
O13 W4 O17 72.39(19) . . ?
O13 W4 O17 72.39(19) 2_775 . ?

loop_
_geom_bond_atom_site_label_1
_geom_bond_atom_site_label_2
_geom_bond_distance
_geom_bond_site_symmetry_2
_geom_bond_publ_flag
Cu O21 1.968(9) . ?
Cu O18 1.970(8) . ?
Cu O19 1.973(10) . ?
Cu O20 1.978(9) . ?
Cu O3 2.432(5) 21_665 ?
Cu O3 2.432(5) . ?
O1 W1 1.715(6) . ?
O2 W2 1.707(4) . ?
O3 W3 1.720(4) . ?
O4 W4 1.713(6) . ?
O5 W1 1.933(3) 2_775 ?
O5 W1 1.933(3) . ?
O6 W1 1.910(4) . ?
O6 W2 1.914(4) . ?
O7 W2 1.915(3) 24 ?
O7 W2 1.915(3) . ?
O8 W2 1.9117(15) 23_575 ?
O8 W2 1.9117(15) . ?
O9 W3 1.884(4) . ?
O9 W2 1.935(4) . ?
O10 W3 1.925(3) 24 ?
O10 W3 1.925(3) . ?
O11 W3 1.9076(14) . ?
O11 W3 1.9076(14) 23_575 ?
O12 W4 1.903(4) . ?
O12 W3 1.956(4) . ?
O13 W4 1.942(3) . ?
O13 W4 1.942(3) 21_775 ?
O14 P1 1.598(9) . ?
O14 W1 2.382(5) 2_775 ?
O14 W1 2.382(5) . ?
O14 W1 2.382(5) 21_775 ?
O15 P1 1.537(6) . ?
O15 W2 2.382(4) . ?
O15 W2 2.382(4) 24 ?
O16 P2 1.537(6) . ?
O16 W3 2.387(4) . ?
O16 W3 2.387(4) 24 ?
O17 P2 1.590(9) . ?
O17 W4 2.394(5) 2_775 ?
O17 W4 2.394(5) 21_775 ?
O17 W4 2.394(5) . ?
P1 O15 1.537(6) 2_775 ?
P1 O15 1.537(6) 4_575 ?
P2 O16 1.537(6) 2_775 ?
P2 O16 1.537(6) 4_575 ?
W1 O6 1.910(4) 23_575 ?
W1 O5 1.933(3) 4_575 ?
W4 O12 1.903(4) 23_575 ?
W4 O13 1.942(3) 2_775 ?
